data_7154859
loop_
_publ_author_name
'Kale, Ashok'
'Chennapuram, Madhu'
'Bingi, Chiranjeevi'
'Nanubolu, Jagadeesh Babu'
'Atmakur, Krishnaiah'

_publ_section_title
;
 One pot oxidative N-S bond formation to access 2-sulfenylimine chromenes.
;
_journal_issue 2
_journal_name_full 'Organic &amp; biomolecular chemistry'
_journal_page_first 582
_journal_page_last 589
_journal_paper_doi 10.1039/c5ob01790d
_journal_volume 14
_journal_year 2015
_chemical_formula_sum 'C24 H20 Cl2 N2 O2 S'
_chemical_formula_weight 471.38
_chemical_name_systematic
(E)-3-chloro-4-(4-chlorophenyl)-7,7-dimethyl-5-oxo-2-((phenylthio)imino)-3,4,5,6,7,8-hexahydro-2H-chromene-3-carbonitrile
_space_group_crystal_system monoclinic
_space_group_IT_number 14
_space_group_name_Hall '-P 2ybc'
_space_group_name_H-M_alt 'P 1 21/c 1'
_symmetry_space_group_name_Hall '-P 2ybc'
_symmetry_space_group_name_H-M 'P 1 21/c 1'
_atom_sites_solution_hydrogens geom
_audit_creation_method SHELXL-2014/7
_audit_update_record
;
2015-07-27 deposited with the CCDC.
2015-10-15 downloaded from the CCDC.
;
_cell_angle_alpha 90
_cell_angle_beta 106.9260(10)
_cell_angle_gamma 90
_cell_formula_units_Z 8
_cell_length_a 16.6008(8)
_cell_length_b 13.5612(7)
_cell_length_c 21.8151(11)
_cell_measurement_reflns_used 8332
_cell_measurement_temperature 293(2)
_cell_measurement_theta_max 21.08
_cell_measurement_theta_min 2.36
_cell_volume 4698.4(4)
_computing_cell_refinement 'Bruker SMART'
_computing_data_collection 'Bruker SMART'
_computing_data_reduction 'Bruker SAINT'
_computing_molecular_graphics 'Bruker SHELXTL'
_computing_publication_material 'Bruker SHELXTL'
_computing_structure_refinement 'SHELXL-2014/7 (Sheldrick, 2014)'
_computing_structure_solution 'Bruker SHELXTL'
_diffrn_ambient_temperature 293(2)
_diffrn_measured_fraction_theta_full 1.000
_diffrn_measured_fraction_theta_max 1.000
_diffrn_measurement_device_type 'CCD area detector'
_diffrn_measurement_method 'phi and omega scans'
_diffrn_radiation_type MoK\a
_diffrn_radiation_wavelength 0.71073
_diffrn_reflns_av_R_equivalents 0.0420
_diffrn_reflns_av_unetI/netI 0.0311
_diffrn_reflns_laue_measured_fraction_full 1.000
_diffrn_reflns_laue_measured_fraction_max 1.000
_diffrn_reflns_limit_h_max 19
_diffrn_reflns_limit_h_min -19
_diffrn_reflns_limit_k_max 16
_diffrn_reflns_limit_k_min -16
_diffrn_reflns_limit_l_max 26
_diffrn_reflns_limit_l_min -26
_diffrn_reflns_number 45900
_diffrn_reflns_point_group_measured_fraction_full 1.000
_diffrn_reflns_point_group_measured_fraction_max 1.000
_diffrn_reflns_theta_full 25.242
_diffrn_reflns_theta_max 25.349
_diffrn_reflns_theta_min 1.282
_diffrn_source 'sealed tube'
_exptl_absorpt_coefficient_mu 0.388
_exptl_absorpt_correction_T_max 0.925
_exptl_absorpt_correction_T_min 0.846
_exptl_absorpt_correction_type multi-scan
_exptl_absorpt_process_details 'Bruker AXS SADABS program'
_exptl_crystal_colour COLOURLESS
_exptl_crystal_density_diffrn 1.333
_exptl_crystal_description DIAMOND
_exptl_crystal_F_000 1952
_exptl_crystal_size_max 0.430
_exptl_crystal_size_mid 0.220
_exptl_crystal_size_min 0.200
_refine_diff_density_max 0.472
_refine_diff_density_min -0.232
_refine_diff_density_rms 0.050
_refine_ls_extinction_method none
_refine_ls_goodness_of_fit_ref 1.128
_refine_ls_hydrogen_treatment constr
_refine_ls_matrix_type full
_refine_ls_number_parameters 563
_refine_ls_number_reflns 8595
_refine_ls_number_restraints 0
_refine_ls_restrained_S_all 1.128
_refine_ls_R_factor_all 0.0842
_refine_ls_R_factor_gt 0.0633
_refine_ls_shift/su_max 0.000
_refine_ls_shift/su_mean 0.000
_refine_ls_structure_factor_coef Fsqd
_refine_ls_weighting_details 'w=1/[\s^2^(Fo^2^)+(0.0575P)^2^+2.4185P] where P=(Fo^2^+2Fc^2^)/3'
_refine_ls_weighting_scheme calc
_refine_ls_wR_factor_gt 0.1341
_refine_ls_wR_factor_ref 0.1452
_reflns_Friedel_coverage 0.000
_reflns_number_gt 6645
_reflns_number_total 8595
_reflns_threshold_expression 'I > 2\s(I)'
_cod_data_source_file c5ob01790d2.cif
_cod_data_source_block AY75M
_cod_database_code 7154859
_shelx_shelxl_version_number 2014/7
_shelx_space_group_comment
;
The symmetry employed for this shelxl refinement is uniquely defined
by the following loop, which should always be used as a source of
symmetry information in preference to the above space-group names.
They are only intended as comments.
;
_shelx_estimated_absorpt_t_min 0.851
_shelx_estimated_absorpt_t_max 0.926
_exptl_absorpt_special_details 'Sheldrick,G.M.,(2003),University of gottingen,Germany'

loop_
_space_group_symop_operation_xyz
'x, y, z'
'-x, y+1/2, -z+1/2'
'-x, -y, -z'
'x, -y-1/2, z-1/2'

loop_
_atom_site_label
_atom_site_type_symbol
_atom_site_fract_x
_atom_site_fract_y
_atom_site_fract_z
_atom_site_U_iso_or_equiv
_atom_site_adp_type
_atom_site_occupancy
_atom_site_site_symmetry_order
_atom_site_calc_flag
_atom_site_refinement_flags_posn
_atom_site_refinement_flags_adp
C1 C 0.7405(2) 0.7134(3) 0.20674(17) 0.0582(8) Uani 1 1 d . .
C2 C 0.7498(2) 0.7584(3) 0.27177(19) 0.0771(11) Uani 1 1 d . .
H2A H 0.6947 0.7792 0.2738 0.093 Uiso 1 1 calc R U
H2B H 0.7701 0.7082 0.3042 0.093 Uiso 1 1 calc R U
C3 C 0.8087(2) 0.8454(3) 0.28746(17) 0.0655(9) Uani 1 1 d . .
C4 C 0.8930(2) 0.8164(3) 0.27948(17) 0.0714(10) Uani 1 1 d . .
H4A H 0.9257 0.8755 0.2789 0.086 Uiso 1 1 calc R U
H4B H 0.9234 0.7770 0.3160 0.086 Uiso 1 1 calc R U
C5 C 0.88502(18) 0.7595(2) 0.21991(15) 0.0515(8) Uani 1 1 d . .
C6 C 0.81622(18) 0.7142(2) 0.18466(14) 0.0465(7) Uani 1 1 d . .
C7 C 0.81290(16) 0.6624(2) 0.12365(14) 0.0451(7) Uani 1 1 d . .
H7 H 0.7738 0.6068 0.1188 0.054 Uiso 1 1 calc R U
C8 C 0.90225(18) 0.6202(2) 0.13141(15) 0.0509(7) Uani 1 1 d . .
C9 C 0.96758(17) 0.6997(2) 0.15420(15) 0.0486(7) Uani 1 1 d . .
C10 C 0.78283(17) 0.7270(2) 0.06441(14) 0.0448(7) Uani 1 1 d . .
C11 C 0.8031(2) 0.8257(2) 0.06458(17) 0.0621(9) Uani 1 1 d . .
H11 H 0.8380 0.8538 0.1018 0.075 Uiso 1 1 calc R U
C12 C 0.7727(2) 0.8837(3) 0.01069(18) 0.0696(10) Uani 1 1 d . .
H12 H 0.7874 0.9499 0.0113 0.084 Uiso 1 1 calc R U
C13 C 0.7206(2) 0.8420(2) -0.04376(16) 0.0600(8) Uani 1 1 d . .
C14 C 0.6997(2) 0.7442(3) -0.04584(16) 0.0608(9) Uani 1 1 d . .
H14 H 0.6647 0.7165 -0.0831 0.073 Uiso 1 1 calc R U
C15 C 0.73130(19) 0.6874(2) 0.00825(15) 0.0537(8) Uani 1 1 d . .
H15 H 0.7176 0.6207 0.0069 0.064 Uiso 1 1 calc R U
C16 C 0.90932(19) 0.5740(3) 0.07236(19) 0.0598(9) Uani 1 1 d . .
C17 C 1.16511(17) 0.7701(2) 0.10758(14) 0.0464(7) Uani 1 1 d . .
C18 C 1.16737(18) 0.6792(2) 0.07981(14) 0.0510(7) Uani 1 1 d . .
H18 H 1.1323 0.6286 0.0853 0.061 Uiso 1 1 calc R U
C19 C 1.22222(19) 0.6641(3) 0.04365(15) 0.0557(8) Uani 1 1 d . .
H19 H 1.2235 0.6032 0.0244 0.067 Uiso 1 1 calc R U
C20 C 1.2748(2) 0.7380(3) 0.03590(15) 0.0594(9) Uani 1 1 d . .
H20 H 1.3116 0.7273 0.0116 0.071 Uiso 1 1 calc R U
C21 C 1.2727(2) 0.8276(3) 0.06414(17) 0.0646(9) Uani 1 1 d . .
H21 H 1.3087 0.8776 0.0593 0.078 Uiso 1 1 calc R U
C22 C 1.2178(2) 0.8445(2) 0.09972(16) 0.0588(8) Uani 1 1 d . .
H22 H 1.2164 0.9058 0.1184 0.071 Uiso 1 1 calc R U
C23 C 0.7703(3) 0.9281(3) 0.2381(2) 0.1079(16) Uani 1 1 d . .
H23A H 0.7678 0.9058 0.1958 0.162 Uiso 1 1 calc R U
H23B H 0.8050 0.9859 0.2481 0.162 Uiso 1 1 calc R U
H23C H 0.7146 0.9434 0.2398 0.162 Uiso 1 1 calc R U
C24 C 0.8180(3) 0.8865(4) 0.3533(2) 0.1014(15) Uani 1 1 d . .
H24A H 0.7640 0.9073 0.3561 0.152 Uiso 1 1 calc R U
H24B H 0.8557 0.9418 0.3608 0.152 Uiso 1 1 calc R U
H24C H 0.8402 0.8364 0.3848 0.152 Uiso 1 1 calc R U
C25 C 0.49792(17) 0.7586(2) 0.28031(14) 0.0408(6) Uani 1 1 d . .
C26 C 0.49884(19) 0.7039(2) 0.22091(15) 0.0531(8) Uani 1 1 d . .
H26A H 0.5565 0.6860 0.2241 0.064 Uiso 1 1 calc R U
H26B H 0.4791 0.7476 0.1844 0.064 Uiso 1 1 calc R U
C27 C 0.44508(18) 0.6108(2) 0.20858(14) 0.0452(7) Uani 1 1 d . .
C28 C 0.35552(18) 0.6406(2) 0.20762(13) 0.0452(7) Uani 1 1 d . .
H28A H 0.3293 0.6765 0.1684 0.054 Uiso 1 1 calc R U
H28B H 0.3225 0.5816 0.2078 0.054 Uiso 1 1 calc R U
C29 C 0.35488(16) 0.7028(2) 0.26323(13) 0.0398(6) Uani 1 1 d . .
C30 C 0.41885(16) 0.75663(19) 0.29788(13) 0.0382(6) Uani 1 1 d . .
C31 C 0.41274(16) 0.8180(2) 0.35356(13) 0.0402(6) Uani 1 1 d . .
H31 H 0.4472 0.8772 0.3556 0.048 Uiso 1 1 calc R U
C32 C 0.31945(18) 0.8501(2) 0.33891(13) 0.0433(7) Uani 1 1 d . .
C33 C 0.26252(17) 0.7622(2) 0.32118(14) 0.0439(7) Uani 1 1 d . .
C34 C 0.44281(17) 0.7649(2) 0.41754(14) 0.0428(7) Uani 1 1 d . .
C35 C 0.49613(19) 0.8118(2) 0.47018(15) 0.0537(8) Uani 1 1 d . .
H35 H 0.5126 0.8765 0.4662 0.064 Uiso 1 1 calc R U
C36 C 0.5254(2) 0.7645(3) 0.52849(16) 0.0628(9) Uani 1 1 d . .
H36 H 0.5615 0.7967 0.5635 0.075 Uiso 1 1 calc R U
C37 C 0.5006(2) 0.6694(3) 0.53408(15) 0.0612(9) Uani 1 1 d . .
C38 C 0.4471(2) 0.6211(2) 0.48334(16) 0.0591(9) Uani 1 1 d . .
H38 H 0.4296 0.5571 0.4882 0.071 Uiso 1 1 calc R U
C39 C 0.4192(2) 0.6683(2) 0.42495(15) 0.0518(8) Uani 1 1 d . .
H39 H 0.3841 0.6350 0.3900 0.062 Uiso 1 1 calc R U
C40 C 0.3056(2) 0.9047(2) 0.39321(16) 0.0507(8) Uani 1 1 d . .
C41 C 0.0793(2) 0.6572(3) 0.37691(17) 0.0655(10) Uani 1 1 d . .
C42 C 0.0738(2) 0.7406(3) 0.41084(17) 0.0746(11) Uani 1 1 d . .
H42 H 0.1057 0.7960 0.4083 0.089 Uiso 1 1 calc R U
C43 C 0.0201(2) 0.7413(5) 0.44896(19) 0.1011(17) Uani 1 1 d . .
H43 H 0.0163 0.7970 0.4728 0.121 Uiso 1 1 calc R U
C44 C -0.0276(3) 0.6595(6) 0.4514(3) 0.129(2) Uani 1 1 d . .
H44 H -0.0637 0.6602 0.4770 0.154 Uiso 1 1 calc R U
C45 C -0.0226(4) 0.5783(5) 0.4172(3) 0.134(2) Uani 1 1 d . .
H45 H -0.0560 0.5238 0.4189 0.161 Uiso 1 1 calc R U
C46 C 0.0316(3) 0.5749(4) 0.3797(2) 0.0986(14) Uani 1 1 d . .
H46 H 0.0358 0.5183 0.3568 0.118 Uiso 1 1 calc R U
C47 C 0.4803(2) 0.5345(2) 0.26060(16) 0.0625(9) Uani 1 1 d . .
H47A H 0.5368 0.5180 0.2614 0.094 Uiso 1 1 calc R U
H47B H 0.4459 0.4763 0.2518 0.094 Uiso 1 1 calc R U
H47C H 0.4804 0.5610 0.3014 0.094 Uiso 1 1 calc R U
C48 C 0.4434(2) 0.5672(3) 0.14345(16) 0.0628(9) Uani 1 1 d . .
H48A H 0.4999 0.5534 0.1429 0.094 Uiso 1 1 calc R U
H48B H 0.4181 0.6137 0.1102 0.094 Uiso 1 1 calc R U
H48C H 0.4112 0.5074 0.1364 0.094 Uiso 1 1 calc R U
Cl1 Cl 0.67874(8) 0.91445(8) -0.11155(5) 0.0981(4) Uani 1 1 d . .
Cl2 Cl 0.92282(6) 0.52421(7) 0.19201(5) 0.0756(3) Uani 1 1 d . .
Cl3 Cl 0.53766(9) 0.60788(8) 0.60691(4) 0.1022(4) Uani 1 1 d . .
Cl4 Cl 0.29421(5) 0.93416(6) 0.27133(4) 0.0606(2) Uani 1 1 d . .
N1 N 0.9112(2) 0.5367(3) 0.02643(18) 0.0890(11) Uani 1 1 d . .
N2 N 1.02717(14) 0.70846(19) 0.13030(12) 0.0513(6) Uani 1 1 d . .
N3 N 0.3005(2) 0.9495(2) 0.43538(15) 0.0717(9) Uani 1 1 d . .
N4 N 0.20409(15) 0.74773(19) 0.34594(12) 0.0521(6) Uani 1 1 d . .
O1 O 0.67613(14) 0.6747(2) 0.17460(12) 0.0751(7) Uani 1 1 d . .
O2 O 0.95944(12) 0.75924(17) 0.20298(10) 0.0601(6) Uani 1 1 d . .
O3 O 0.55776(12) 0.80661(15) 0.31180(10) 0.0532(5) Uani 1 1 d . .
O4 O 0.27798(11) 0.69964(15) 0.27651(9) 0.0481(5) Uani 1 1 d . .
S1 S 1.09940(5) 0.79715(7) 0.15647(4) 0.0569(2) Uani 1 1 d . .
S2 S 0.14445(6) 0.64632(8) 0.32574(5) 0.0703(3) Uani 1 1 d . .

loop_
_atom_site_aniso_label
_atom_site_aniso_U_11
_atom_site_aniso_U_22
_atom_site_aniso_U_33
_atom_site_aniso_U_23
_atom_site_aniso_U_13
_atom_site_aniso_U_12
C1 0.0413(18) 0.066(2) 0.074(2) -0.0034(18) 0.0273(17) -0.0021(16)
C2 0.067(2) 0.091(3) 0.089(3) -0.008(2) 0.047(2) -0.005(2)
C3 0.065(2) 0.071(2) 0.073(2) -0.0151(19) 0.0388(19) -0.0041(18)
C4 0.055(2) 0.101(3) 0.064(2) -0.028(2) 0.0258(17) -0.0160(19)
C5 0.0364(16) 0.066(2) 0.0575(19) -0.0065(16) 0.0215(14) -0.0031(14)
C6 0.0383(15) 0.0531(18) 0.0529(18) -0.0024(14) 0.0209(14) -0.0032(13)
C7 0.0302(14) 0.0510(17) 0.0570(18) -0.0066(14) 0.0173(13) -0.0066(12)
C8 0.0382(16) 0.0549(19) 0.0625(19) -0.0017(15) 0.0193(14) -0.0015(14)
C9 0.0325(15) 0.0589(19) 0.0569(18) -0.0060(15) 0.0170(13) 0.0002(13)
C10 0.0351(15) 0.0485(17) 0.0547(18) -0.0067(14) 0.0194(13) -0.0056(13)
C11 0.061(2) 0.058(2) 0.062(2) -0.0100(17) 0.0089(17) -0.0145(17)
C12 0.081(3) 0.0452(19) 0.078(3) 0.0007(18) 0.017(2) -0.0094(18)
C13 0.061(2) 0.056(2) 0.061(2) 0.0014(17) 0.0152(17) -0.0003(17)
C14 0.058(2) 0.062(2) 0.058(2) -0.0083(17) 0.0105(16) -0.0126(17)
C15 0.0531(18) 0.0465(18) 0.061(2) -0.0076(15) 0.0163(16) -0.0107(15)
C16 0.0420(17) 0.060(2) 0.082(2) -0.0178(19) 0.0264(17) -0.0040(15)
C17 0.0324(15) 0.0609(19) 0.0467(17) -0.0013(14) 0.0130(13) -0.0030(13)
C18 0.0389(16) 0.062(2) 0.0532(18) -0.0052(15) 0.0145(14) -0.0090(14)
C19 0.0483(18) 0.067(2) 0.0524(19) -0.0111(16) 0.0162(15) -0.0023(16)
C20 0.0491(19) 0.080(2) 0.057(2) -0.0012(18) 0.0277(16) 0.0016(17)
C21 0.056(2) 0.069(2) 0.080(2) 0.0017(19) 0.0375(19) -0.0126(17)
C22 0.0541(19) 0.055(2) 0.075(2) -0.0071(17) 0.0301(17) -0.0070(16)
C23 0.144(4) 0.078(3) 0.117(4) -0.002(3) 0.063(3) 0.025(3)
C24 0.100(3) 0.132(4) 0.090(3) -0.045(3) 0.055(3) -0.017(3)
C25 0.0376(15) 0.0352(15) 0.0535(17) 0.0071(13) 0.0193(13) 0.0019(12)
C26 0.0486(17) 0.0578(19) 0.064(2) -0.0014(16) 0.0344(16) 0.0000(15)
C27 0.0467(17) 0.0463(16) 0.0485(17) -0.0005(14) 0.0233(14) 0.0060(13)
C28 0.0450(16) 0.0483(17) 0.0448(16) -0.0030(13) 0.0172(13) -0.0011(13)
C29 0.0348(14) 0.0437(16) 0.0448(16) 0.0040(13) 0.0176(12) 0.0012(12)
C30 0.0378(15) 0.0378(15) 0.0434(15) 0.0033(12) 0.0185(12) 0.0034(12)
C31 0.0376(14) 0.0385(15) 0.0488(16) -0.0015(12) 0.0192(13) -0.0016(12)
C32 0.0457(16) 0.0420(16) 0.0476(16) 0.0049(13) 0.0220(13) 0.0073(13)
C33 0.0376(15) 0.0482(17) 0.0500(17) 0.0001(14) 0.0193(13) 0.0080(13)
C34 0.0407(15) 0.0430(16) 0.0507(17) -0.0041(13) 0.0228(13) 0.0058(13)
C35 0.0546(18) 0.0541(19) 0.0541(19) -0.0070(15) 0.0187(15) -0.0014(15)
C36 0.064(2) 0.074(2) 0.0468(19) -0.0116(17) 0.0118(16) 0.0086(18)
C37 0.077(2) 0.064(2) 0.0466(19) 0.0026(16) 0.0239(17) 0.0273(19)
C38 0.079(2) 0.0456(18) 0.059(2) 0.0033(16) 0.0296(18) 0.0129(17)
C39 0.0576(19) 0.0462(18) 0.0520(18) -0.0048(14) 0.0163(15) 0.0054(15)
C40 0.0565(19) 0.0443(17) 0.0597(19) 0.0064(15) 0.0302(16) 0.0123(14)
C41 0.0417(18) 0.099(3) 0.061(2) 0.001(2) 0.0231(16) -0.0116(18)
C42 0.0466(19) 0.122(3) 0.059(2) -0.020(2) 0.0220(17) -0.017(2)
C43 0.056(2) 0.189(5) 0.064(3) -0.030(3) 0.026(2) -0.017(3)
C44 0.077(3) 0.239(8) 0.086(4) -0.006(4) 0.049(3) -0.042(4)
C45 0.108(4) 0.180(6) 0.138(5) 0.010(5) 0.072(4) -0.057(4)
C46 0.084(3) 0.113(4) 0.111(3) 0.001(3) 0.049(3) -0.032(3)
C47 0.071(2) 0.0515(19) 0.064(2) 0.0010(16) 0.0181(18) 0.0128(17)
C48 0.071(2) 0.066(2) 0.060(2) -0.0075(17) 0.0329(18) 0.0090(18)
Cl1 0.1267(10) 0.0693(6) 0.0796(7) 0.0146(5) 0.0007(6) -0.0009(6)
Cl2 0.0622(5) 0.0697(6) 0.0945(7) 0.0186(5) 0.0223(5) 0.0095(4)
Cl3 0.1664(12) 0.0864(7) 0.0473(5) 0.0098(5) 0.0210(6) 0.0443(8)
Cl4 0.0672(5) 0.0573(5) 0.0613(5) 0.0160(4) 0.0250(4) 0.0135(4)
N1 0.076(2) 0.097(3) 0.105(3) -0.040(2) 0.044(2) -0.0095(19)
N2 0.0338(13) 0.0631(16) 0.0607(16) -0.0035(13) 0.0196(12) -0.0010(11)
N3 0.102(2) 0.0563(18) 0.071(2) 0.0001(15) 0.0469(18) 0.0198(16)
N4 0.0414(14) 0.0615(16) 0.0604(16) -0.0005(13) 0.0260(12) 0.0034(12)
O1 0.0405(13) 0.1010(19) 0.0922(18) -0.0212(15) 0.0327(13) -0.0148(13)
O2 0.0339(11) 0.0855(16) 0.0667(14) -0.0236(12) 0.0239(10) -0.0150(11)
O3 0.0414(11) 0.0515(12) 0.0704(14) -0.0023(11) 0.0218(10) -0.0052(10)
O4 0.0359(10) 0.0586(13) 0.0561(12) -0.0109(10) 0.0233(9) -0.0058(9)
S1 0.0394(4) 0.0706(5) 0.0671(5) -0.0154(4) 0.0257(4) -0.0096(4)
S2 0.0583(5) 0.0810(6) 0.0848(7) -0.0190(5) 0.0415(5) -0.0183(5)

loop_
_atom_type_symbol
_atom_type_description
_atom_type_scat_dispersion_real
_atom_type_scat_dispersion_imag
_atom_type_scat_source
C C 0.0033 0.0016 'International Tables Vol C Tables 4.2.6.8 and 6.1.1.4'
H H 0.0000 0.0000 'International Tables Vol C Tables 4.2.6.8 and 6.1.1.4'
N N 0.0061 0.0033 'International Tables Vol C Tables 4.2.6.8 and 6.1.1.4'
O O 0.0106 0.0060 'International Tables Vol C Tables 4.2.6.8 and 6.1.1.4'
S S 0.1246 0.1234 'International Tables Vol C Tables 4.2.6.8 and 6.1.1.4'
Cl Cl 0.1484 0.1585 'International Tables Vol C Tables 4.2.6.8 and 6.1.1.4'

loop_
_geom_angle_atom_site_label_1
_geom_angle_atom_site_label_2
_geom_angle_atom_site_label_3
_geom_angle
O1 C1 C6 120.5(3)
O1 C1 C2 123.3(3)
C6 C1 C2 116.2(3)
C3 C2 C1 114.3(3)
C3 C2 H2A 108.7
C1 C2 H2A 108.7
C3 C2 H2B 108.7
C1 C2 H2B 108.7
H2A C2 H2B 107.6
C24 C3 C2 112.7(3)
C24 C3 C4 111.4(3)
C2 C3 C4 109.3(3)
C24 C3 C23 107.6(3)
C2 C3 C23 107.4(3)
C4 C3 C23 108.3(3)
C5 C4 C3 112.8(3)
C5 C4 H4A 109.0
C3 C4 H4A 109.0
C5 C4 H4B 109.0
C3 C4 H4B 109.0
H4A C4 H4B 107.8
C6 C5 O2 121.8(3)
C6 C5 C4 126.2(3)
O2 C5 C4 112.0(3)
C5 C6 C1 119.1(3)
C5 C6 C7 122.5(3)
C1 C6 C7 118.4(3)
C6 C7 C10 113.9(2)
C6 C7 C8 106.9(2)
C10 C7 C8 111.8(2)
C6 C7 H7 108.0
C10 C7 H7 108.0
C8 C7 H7 108.0
C16 C8 C9 111.2(2)
C16 C8 C7 112.3(3)
C9 C8 C7 110.2(2)
C16 C8 Cl2 106.7(2)
C9 C8 Cl2 107.9(2)
C7 C8 Cl2 108.4(2)
N2 C9 O2 122.4(3)
N2 C9 C8 120.7(3)
O2 C9 C8 116.9(2)
C11 C10 C15 117.8(3)
C11 C10 C7 122.5(3)
C15 C10 C7 119.6(3)
C10 C11 C12 121.4(3)
C10 C11 H11 119.3
C12 C11 H11 119.3
C13 C12 C11 119.0(3)
C13 C12 H12 120.5
C11 C12 H12 120.5
C14 C13 C12 121.2(3)
C14 C13 Cl1 118.9(3)
C12 C13 Cl1 119.8(3)
C13 C14 C15 118.9(3)
C13 C14 H14 120.5
C15 C14 H14 120.5
C14 C15 C10 121.6(3)
C14 C15 H15 119.2
C10 C15 H15 119.2
N1 C16 C8 176.9(4)
C22 C17 C18 120.0(3)
C22 C17 S1 116.6(2)
C18 C17 S1 123.4(2)
C17 C18 C19 119.3(3)
C17 C18 H18 120.3
C19 C18 H18 120.3
C20 C19 C18 120.7(3)
C20 C19 H19 119.7
C18 C19 H19 119.7
C21 C20 C19 119.6(3)
C21 C20 H20 120.2
C19 C20 H20 120.2
C20 C21 C22 120.6(3)
C20 C21 H21 119.7
C22 C21 H21 119.7
C21 C22 C17 119.8(3)
C21 C22 H22 120.1
C17 C22 H22 120.1
C3 C23 H23A 109.5
C3 C23 H23B 109.5
H23A C23 H23B 109.5
C3 C23 H23C 109.5
H23A C23 H23C 109.5
H23B C23 H23C 109.5
C3 C24 H24A 109.5
C3 C24 H24B 109.5
H24A C24 H24B 109.5
C3 C24 H24C 109.5
H24A C24 H24C 109.5
H24B C24 H24C 109.5
O3 C25 C30 120.4(3)
O3 C25 C26 122.7(2)
C30 C25 C26 116.8(2)
C25 C26 C27 114.2(2)
C25 C26 H26A 108.7
C27 C26 H26A 108.7
C25 C26 H26B 108.7
C27 C26 H26B 108.7
H26A C26 H26B 107.6
C47 C27 C26 110.7(3)
C47 C27 C48 109.2(2)
C26 C27 C48 109.6(2)
C47 C27 C28 110.5(2)
C26 C27 C28 107.4(2)
C48 C27 C28 109.5(2)
C29 C28 C27 112.1(2)
C29 C28 H28A 109.2
C27 C28 H28A 109.2
C29 C28 H28B 109.2
C27 C28 H28B 109.2
H28A C28 H28B 107.9
C30 C29 O4 122.0(2)
C30 C29 C28 125.7(2)
O4 C29 C28 112.3(2)
C29 C30 C25 119.2(2)
C29 C30 C31 122.3(2)
C25 C30 C31 118.5(2)
C30 C31 C34 113.5(2)
C30 C31 C32 106.7(2)
C34 C31 C32 111.3(2)
C30 C31 H31 108.4
C34 C31 H31 108.4
C32 C31 H31 108.4
C40 C32 C33 111.9(2)
C40 C32 C31 110.9(2)
C33 C32 C31 110.3(2)
C40 C32 Cl4 106.54(19)
C33 C32 Cl4 108.1(2)
C31 C32 Cl4 108.95(18)
N4 C33 O4 122.5(3)
N4 C33 C32 121.4(3)
O4 C33 C32 116.1(2)
C35 C34 C39 118.1(3)
C35 C34 C31 120.3(3)
C39 C34 C31 121.7(3)
C36 C35 C34 121.3(3)
C36 C35 H35 119.3
C34 C35 H35 119.3
C37 C36 C35 119.0(3)
C37 C36 H36 120.5
C35 C36 H36 120.5
C38 C37 C36 121.4(3)
C38 C37 Cl3 118.8(3)
C36 C37 Cl3 119.8(3)
C37 C38 C39 119.2(3)
C37 C38 H38 120.4
C39 C38 H38 120.4
C38 C39 C34 121.0(3)
C38 C39 H39 119.5
C34 C39 H39 119.5
N3 C40 C32 175.1(4)
C42 C41 C46 120.9(4)
C42 C41 S2 124.0(3)
C46 C41 S2 115.1(3)
C41 C42 C43 119.1(4)
C41 C42 H42 120.4
C43 C42 H42 120.4
C44 C43 C42 119.8(5)
C44 C43 H43 120.1
C42 C43 H43 120.1
C45 C44 C43 120.7(5)
C45 C44 H44 119.6
C43 C44 H44 119.6
C44 C45 C46 120.7(5)
C44 C45 H45 119.7
C46 C45 H45 119.7
C41 C46 C45 118.7(5)
C41 C46 H46 120.6
C45 C46 H46 120.6
C27 C47 H47A 109.5
C27 C47 H47B 109.5
H47A C47 H47B 109.5
C27 C47 H47C 109.5
H47A C47 H47C 109.5
H47B C47 H47C 109.5
C27 C48 H48A 109.5
C27 C48 H48B 109.5
H48A C48 H48B 109.5
C27 C48 H48C 109.5
H48A C48 H48C 109.5
H48B C48 H48C 109.5
C9 N2 S1 120.0(2)
C33 N4 S2 119.1(2)
C9 O2 C5 120.2(2)
C33 O4 C29 120.2(2)
N2 S1 C17 98.68(13)
N4 S2 C41 100.82(16)

loop_
_geom_bond_atom_site_label_1
_geom_bond_atom_site_label_2
_geom_bond_distance
C1 O1 1.214(4)
C1 C6 1.471(4)
C1 C2 1.511(5)
C2 C3 1.506(5)
C2 H2A 0.9700
C2 H2B 0.9700
C3 C24 1.505(5)
C3 C4 1.512(5)
C3 C23 1.557(6)
C4 C5 1.484(4)
C4 H4A 0.9700
C4 H4B 0.9700
C5 C6 1.328(4)
C5 O2 1.389(3)
C6 C7 1.491(4)
C7 C10 1.520(4)
C7 C8 1.553(4)
C7 H7 0.9800
C8 C16 1.467(5)
C8 C9 1.508(4)
C8 Cl2 1.815(3)
C9 N2 1.251(3)
C9 O2 1.374(3)
C10 C11 1.380(4)
C10 C15 1.382(4)
C11 C12 1.382(5)
C11 H11 0.9300
C12 C13 1.371(5)
C12 H12 0.9300
C13 C14 1.368(5)
C13 Cl1 1.743(3)
C14 C15 1.379(5)
C14 H14 0.9300
C15 H15 0.9300
C16 N1 1.131(4)
C17 C22 1.379(4)
C17 C18 1.379(4)
C17 S1 1.772(3)
C18 C19 1.383(4)
C18 H18 0.9300
C19 C20 1.371(4)
C19 H19 0.9300
C20 C21 1.367(5)
C20 H20 0.9300
C21 C22 1.377(4)
C21 H21 0.9300
C22 H22 0.9300
C23 H23A 0.9600
C23 H23B 0.9600
C23 H23C 0.9600
C24 H24A 0.9600
C24 H24B 0.9600
C24 H24C 0.9600
C25 O3 1.218(3)
C25 C30 1.471(4)
C25 C26 1.497(4)
C26 C27 1.524(4)
C26 H26A 0.9700
C26 H26B 0.9700
C27 C47 1.521(4)
C27 C48 1.532(4)
C27 C28 1.535(4)
C28 C29 1.480(4)
C28 H28A 0.9700
C28 H28B 0.9700
C29 C30 1.328(4)
C29 O4 1.389(3)
C30 C31 1.500(4)
C31 C34 1.520(4)
C31 C32 1.550(4)
C31 H31 0.9800
C32 C40 1.471(4)
C32 C33 1.500(4)
C32 Cl4 1.814(3)
C33 N4 1.255(3)
C33 O4 1.372(3)
C34 C35 1.384(4)
C34 C39 1.389(4)
C35 C36 1.381(4)
C35 H35 0.9300
C36 C37 1.369(5)
C36 H36 0.9300
C37 C38 1.368(5)
C37 Cl3 1.741(3)
C38 C39 1.380(4)
C38 H38 0.9300
C39 H39 0.9300
C40 N3 1.126(4)
C41 C42 1.369(5)
C41 C46 1.381(5)
C41 S2 1.772(3)
C42 C43 1.385(5)
C42 H42 0.9300
C43 C44 1.373(8)
C43 H43 0.9300
C44 C45 1.346(8)
C44 H44 0.9300
C45 C46 1.382(6)
C45 H45 0.9300
C46 H46 0.9300
C47 H47A 0.9600
C47 H47B 0.9600
C47 H47C 0.9600
C48 H48A 0.9600
C48 H48B 0.9600
C48 H48C 0.9600
N2 S1 1.677(3)
N4 S2 1.677(3)
